data_4304701
loop_
_publ_author_name
'Shigehisa Akine'
'Takanori Taniguchi'
'Tatsuya Nabeshima'

_publ_contact_author_address
;
Tsukuba, Ibaraki 305-8571, Japan
;
_publ_contact_author_email nabesima@chem.tsukuba.ac.jp
_publ_contact_author_fax +81-29-853-4507
_publ_contact_author_name 'Tatsuya Nabeshima'
_publ_contact_author_phone +81-29-853-4507
_publ_section_title
;
Acyclic Bis(N2O2 chelate) Ligand for Trinuclear d-Block Homo- and
Heterometal Complexes
;
_journal_name_full 'Inorganic Chemistry'
_journal_page_first 3255
_journal_page_last 3264
_journal_paper_doi 10.1021/ic702255s
_journal_volume 47
_journal_year 2008
_chemical_formula_moiety C38H46Cl6Co3N4O16
_chemical_formula_sum 'C38 H46 Cl6 Co3 N4 O16'
_chemical_formula_weight 1204.28
_chemical_melting_point_gt 573
_chemical_name_common '[LCo3(OAc)2(EtOH)2] 2CHCl3'
_chemical_name_systematic
; 
 ? 
;
_space_group_IT_number 2
_symmetry_cell_setting triclinic
_symmetry_space_group_name_Hall '-P 1'
_symmetry_space_group_name_H-M 'P -1'
_atom_sites_solution_hydrogens geom
_atom_sites_solution_primary direct
_atom_sites_solution_secondary difmap
_audit_creation_method SHELXL-97
_cell_angle_alpha 88.27(2)
_cell_angle_beta 67.391(15)
_cell_angle_gamma 73.90(2)
_cell_formula_units_Z 2
_cell_length_a 13.291(6)
_cell_length_b 13.913(7)
_cell_length_c 14.599(8)
_cell_measurement_reflns_used 16321
_cell_measurement_temperature 120
_cell_measurement_theta_max 25.50
_cell_measurement_theta_min 3.03
_cell_volume 2385(2)
_computing_cell_refinement 'CrystalClear (Rigaku Corp., 2000)'
_computing_data_collection 'CrystalClear (Rigaku Corp., 2000)'
_computing_data_reduction 'CrystalClear (Rigaku Corp., 2000)'
_computing_molecular_graphics ORTEP-3
_computing_publication_material ORTEP-3
_computing_structure_refinement 'SHELXL-97 (Sheldrick, 1997)'
_computing_structure_solution 'DIRDIF99 (Beurskens et al., 1999)'
_diffrn_ambient_temperature 120
_diffrn_measured_fraction_theta_full 0.973
_diffrn_measured_fraction_theta_max 0.973
_diffrn_measurement_device_type 'Rigaku Mercury CCD system'
_diffrn_measurement_method CCD
_diffrn_radiation_monochromator graphite
_diffrn_radiation_source 'fine-focus sealed tube'
_diffrn_radiation_type MoK\a
_diffrn_radiation_wavelength 0.71069
_diffrn_reflns_av_R_equivalents 0.0695
_diffrn_reflns_av_sigmaI/netI 0.1371
_diffrn_reflns_limit_h_max 16
_diffrn_reflns_limit_h_min -16
_diffrn_reflns_limit_k_max 14
_diffrn_reflns_limit_k_min -16
_diffrn_reflns_limit_l_max 17
_diffrn_reflns_limit_l_min -17
_diffrn_reflns_number 16321
_diffrn_reflns_theta_full 25.50
_diffrn_reflns_theta_max 25.50
_diffrn_reflns_theta_min 3.03
_diffrn_standards_decay_% 0
_diffrn_standards_interval_count 0
_diffrn_standards_interval_time 0
_diffrn_standards_number 0
_exptl_absorpt_coefficient_mu 1.439
_exptl_absorpt_correction_T_max 0.8695
_exptl_absorpt_correction_T_min 0.6721
_exptl_absorpt_correction_type multi-scan
_exptl_absorpt_process_details 'CrystalClear (Rigaku Corp., 2000)'
_exptl_crystal_colour brown
_exptl_crystal_density_diffrn 1.677
_exptl_crystal_density_method 'not measured'
_exptl_crystal_description prismatic
_exptl_crystal_F_000 1226
_exptl_crystal_size_max 0.30
_exptl_crystal_size_mid 0.10
_exptl_crystal_size_min 0.10
_refine_diff_density_max 0.560
_refine_diff_density_min -0.810
_refine_diff_density_rms 0.127
_refine_ls_extinction_method none
_refine_ls_goodness_of_fit_ref 1.060
_refine_ls_hydrogen_treatment mixed
_refine_ls_matrix_type full
_refine_ls_number_parameters 623
_refine_ls_number_reflns 8635
_refine_ls_number_restraints 18
_refine_ls_restrained_S_all 1.059
_refine_ls_R_factor_all 0.1413
_refine_ls_R_factor_gt 0.0778
_refine_ls_shift/su_max 0.000
_refine_ls_shift/su_mean 0.000
_refine_ls_structure_factor_coef Fsqd
_refine_ls_weighting_details 'calc w=1/[\s^2^(Fo^2^)+(0.0698P)^2^+2.3147P] where P=(Fo^2^+2Fc^2^)/3'
_refine_ls_weighting_scheme calc
_refine_ls_wR_factor_gt 0.1536
_refine_ls_wR_factor_ref 0.1763
_reflns_number_gt 5364
_reflns_number_total 8635
_reflns_threshold_expression >2sigma(I)
_cod_data_source_file ic702255s-file003_4.cif
_cod_data_source_block LCo3
_cod_depositor_comments
;
The following automatic conversions were performed:

'_chemical_melting_point' tag was changed to
'_chemical_melting_point_gt' since the value was specified 'more
than' ('>') a certain temperature. The value '>573' was changed to
'573' - it should be numeric and without a unit designator.

Automatic conversion script
Id: cif_fix_values 1646 2011-03-28 12:23:43Z adriana 
;
_cod_original_cell_volume 2386(2)
_cod_database_code 4304701

loop_
_symmetry_equiv_pos_as_xyz
'x, y, z'
'-x, -y, -z'

loop_
_atom_site_label
_atom_site_type_symbol
_atom_site_fract_x
_atom_site_fract_y
_atom_site_fract_z
_atom_site_U_iso_or_equiv
_atom_site_adp_type
_atom_site_occupancy
_atom_site_symmetry_multiplicity
_atom_site_calc_flag
_atom_site_refinement_flags
_atom_site_disorder_assembly
_atom_site_disorder_group
Co1 Co 0.87489(8) 0.42712(7) 0.20819(7) 0.0135(2) Uani 1 1 d . . .
Co2 Co 0.77498(8) 0.23903(7) 0.14579(7) 0.0135(2) Uani 1 1 d . A .
Co3 Co 0.55337(8) 0.21877(7) 0.08122(7) 0.0126(2) Uani 1 1 d . . .
C1 C 0.8453(7) 0.4965(5) 0.4415(5) 0.0212(18) Uani 1 1 d . . .
C2 C 0.7655(6) 0.4551(5) 0.4305(5) 0.0212(18) Uani 1 1 d . . .
C3 C 0.6729(7) 0.4475(6) 0.5185(6) 0.028(2) Uani 1 1 d . . .
C4 C 0.6650(8) 0.4802(6) 0.6118(6) 0.036(2) Uani 1 1 d . . .
H1 H 0.6041 0.4732 0.6704 0.043 Uiso 1 1 calc R . .
C5 C 0.7449(8) 0.5225(6) 0.6198(6) 0.036(2) Uani 1 1 d . . .
H2 H 0.7370 0.5462 0.6833 0.043 Uiso 1 1 calc R . .
C6 C 0.8350(7) 0.5299(6) 0.5361(5) 0.031(2) Uani 1 1 d . . .
H3 H 0.8905 0.5575 0.5415 0.037 Uiso 1 1 calc R . .
O1 O 0.7698(4) 0.4244(3) 0.3434(3) 0.0170(11) Uani 1 1 d . . .
O2 O 0.5990(5) 0.4054(4) 0.5053(4) 0.0321(14) Uani 1 1 d . . .
C7 C 0.5041(7) 0.3970(7) 0.5929(6) 0.041(2) Uani 1 1 d . . .
H4 H 0.5320 0.3518 0.6362 0.062 Uiso 1 1 calc R . .
H5 H 0.4539 0.3700 0.5733 0.062 Uiso 1 1 calc R . .
H6 H 0.4617 0.4634 0.6288 0.062 Uiso 1 1 calc R . .
C8 C 0.9457(6) 0.5081(5) 0.3586(5) 0.0199(17) Uani 1 1 d . . .
H7 H 0.9954 0.5363 0.3739 0.024 Uiso 1 1 calc R . .
N1 N 0.9714(5) 0.4832(4) 0.2670(4) 0.0158(13) Uani 1 1 d . . .
O3 O 1.0751(4) 0.5051(4) 0.2066(3) 0.0195(12) Uani 1 1 d . . .
C9 C 1.0837(6) 0.5159(5) 0.1066(5) 0.0186(17) Uani 1 1 d . . .
H8 H 1.0627 0.4604 0.0848 0.022 Uiso 1 1 calc R . .
H9 H 1.1638 0.5100 0.0629 0.022 Uiso 1 1 calc R . .
C10 C 1.0088(6) 0.6146(6) 0.0941(5) 0.0234(18) Uani 1 1 d . . .
H10 H 1.0388 0.6690 0.1050 0.028 Uiso 1 1 calc R . .
H11 H 1.0148 0.6140 0.0244 0.028 Uiso 1 1 calc R . .
O4 O 0.8903(4) 0.6381(3) 0.1593(3) 0.0180(11) Uani 1 1 d . . .
N2 N 0.8396(5) 0.5631(4) 0.1496(4) 0.0162(14) Uani 1 1 d . . .
C11 C 0.7462(6) 0.6040(5) 0.1398(5) 0.0123(15) Uani 1 1 d . . .
H12 H 0.7267 0.6746 0.1357 0.015 Uiso 1 1 calc R . .
C12 C 0.6674(6) 0.5534(5) 0.1342(5) 0.0142(16) Uani 1 1 d . . .
C13 C 0.6863(6) 0.4491(5) 0.1359(4) 0.0103(15) Uani 1 1 d U . .
C14 C 0.6016(6) 0.4058(5) 0.1312(4) 0.0091(14) Uani 1 1 d U . .
C15 C 0.5029(6) 0.4681(5) 0.1237(5) 0.0113(15) Uani 1 1 d . . .
C16 C 0.4856(6) 0.5732(5) 0.1212(5) 0.0126(15) Uani 1 1 d . . .
H13 H 0.4186 0.6150 0.1156 0.015 Uiso 1 1 calc R . .
C17 C 0.5653(6) 0.6142(5) 0.1268(5) 0.0129(16) Uani 1 1 d . . .
H14 H 0.5526 0.6848 0.1259 0.015 Uiso 1 1 calc R . .
O5 O 0.7787(4) 0.3878(3) 0.1418(3) 0.0131(11) Uani 1 1 d . . .
O6 O 0.6239(4) 0.3064(3) 0.1339(3) 0.0139(11) Uani 1 1 d . . .
C18 C 0.4122(6) 0.4319(5) 0.1209(5) 0.0140(16) Uani 1 1 d . . .
H15 H 0.3487 0.4800 0.1153 0.017 Uiso 1 1 calc R . .
N3 N 0.4103(5) 0.3402(4) 0.1252(4) 0.0154(13) Uani 1 1 d . . .
O7 O 0.3093(4) 0.3318(4) 0.1152(3) 0.0184(11) Uani 1 1 d . . .
C19 C 0.2531(6) 0.2742(5) 0.1917(5) 0.0182(17) Uani 1 1 d . . .
H16 H 0.1833 0.2709 0.1840 0.022 Uiso 1 1 calc R . .
H17 H 0.2294 0.3102 0.2574 0.022 Uiso 1 1 calc R . .
C20 C 0.3244(6) 0.1685(5) 0.1910(5) 0.0197(17) Uani 1 1 d . . .
H18 H 0.3871 0.1714 0.2105 0.024 Uiso 1 1 calc R . .
H19 H 0.2768 0.1328 0.2411 0.024 Uiso 1 1 calc R . .
O8 O 0.3718(4) 0.1127(4) 0.0959(3) 0.0204(12) Uani 1 1 d . . .
N4 N 0.4680(5) 0.1407(4) 0.0299(4) 0.0145(13) Uani 1 1 d . . .
C21 C 0.4959(6) 0.1065(5) -0.0594(5) 0.0158(16) Uani 1 1 d . . .
H20 H 0.4528 0.0671 -0.0703 0.019 Uiso 1 1 calc R . .
C22 C 0.5891(6) 0.1236(5) -0.1460(5) 0.0156(16) Uani 1 1 d . . .
C23 C 0.6593(6) 0.1797(5) -0.1399(5) 0.0149(16) Uani 1 1 d U . .
C24 C 0.7371(6) 0.2018(5) -0.2311(5) 0.0174(17) Uani 1 1 d . . .
C25 C 0.7447(7) 0.1675(6) -0.3211(5) 0.0243(19) Uani 1 1 d . . .
H21 H 0.7968 0.1835 -0.3811 0.029 Uiso 1 1 calc R . .
C26 C 0.6762(7) 0.1094(6) -0.3248(5) 0.0252(19) Uani 1 1 d . . .
H22 H 0.6829 0.0846 -0.3874 0.030 Uiso 1 1 calc R . .
C27 C 0.6002(7) 0.0878(5) -0.2401(5) 0.0233(18) Uani 1 1 d . . .
H23 H 0.5538 0.0482 -0.2437 0.028 Uiso 1 1 calc R . .
O9 O 0.6564(4) 0.2161(3) -0.0557(3) 0.0168(11) Uani 1 1 d . . .
O10 O 0.8003(4) 0.2596(4) -0.2186(3) 0.0232(12) Uani 1 1 d . . .
C28 C 0.8870(7) 0.2775(6) -0.3068(6) 0.033(2) Uani 1 1 d . . .
H24 H 0.9387 0.2132 -0.3430 0.050 Uiso 1 1 calc R . .
H25 H 0.9299 0.3151 -0.2885 0.050 Uiso 1 1 calc R . .
H26 H 0.8518 0.3165 -0.3494 0.050 Uiso 1 1 calc R . .
O11 O 1.0113(4) 0.3129(3) 0.1335(3) 0.0166(11) Uani 1 1 d . . .
O12 O 0.9416(4) 0.1850(4) 0.1318(4) 0.0217(12) Uani 1 1 d . . .
C29 C 1.0198(6) 0.2251(5) 0.1045(5) 0.0159(16) Uani 1 1 d . . .
C30 C 1.1355(6) 0.1662(6) 0.0294(6) 0.0275(19) Uani 1 1 d . . .
H27 H 1.1314 0.1014 0.0091 0.041 Uiso 1 1 calc R . .
H28 H 1.1916 0.1551 0.0596 0.041 Uiso 1 1 calc R . .
H29 H 1.1581 0.2041 -0.0291 0.041 Uiso 1 1 calc R . .
O13 O 0.7512(4) 0.0998(3) 0.1717(3) 0.0198(12) Uani 1 1 d . . .
O14 O 0.5902(4) 0.0989(4) 0.1556(3) 0.0210(12) Uani 1 1 d . . .
C31 C 0.6730(6) 0.0638(5) 0.1826(5) 0.0164(16) Uani 1 1 d . . .
C32 C 0.6718(6) -0.0321(5) 0.2356(6) 0.0257(19) Uani 1 1 d . . .
H30 H 0.7430 -0.0582 0.2454 0.039 Uiso 1 1 calc R . .
H31 H 0.6640 -0.0822 0.1950 0.039 Uiso 1 1 calc R . .
H32 H 0.6074 -0.0175 0.3004 0.039 Uiso 1 1 calc R . .
O15 O 0.8416(4) 0.2074(4) -0.0135(4) 0.0166(12) Uani 1 1 d . . .
H33 H 0.805(7) 0.230(6) -0.041(6) 0.025 Uiso 1 1 d . . .
C33 C 0.9104(6) 0.1051(5) -0.0541(5) 0.0200(17) Uani 1 1 d . . .
H34 H 0.8618 0.0677 -0.0647 0.024 Uiso 1 1 calc R . .
H35 H 0.9398 0.0711 -0.0051 0.024 Uiso 1 1 calc R . .
C34 C 1.0073(7) 0.1017(6) -0.1493(6) 0.034(2) Uani 1 1 d . . .
H36 H 0.9785 0.1300 -0.1997 0.050 Uiso 1 1 calc R . .
H37 H 1.0536 0.0319 -0.1713 0.050 Uiso 1 1 calc R . .
H38 H 1.0540 0.1410 -0.1399 0.050 Uiso 1 1 calc R . .
O16 O 0.7065(5) 0.2659(4) 0.3034(4) 0.0282(14) Uani 1 1 d . . .
H39 H 0.712(7) 0.317(6) 0.333(6) 0.042 Uiso 1 1 d . . .
C35 C 0.5938(13) 0.2503(10) 0.3678(8) 0.029(3) Uani 0.75 1 d P A 1
H40 H 0.5628 0.2219 0.3268 0.035 Uiso 0.75 1 calc PR A 1
H41 H 0.5386 0.3149 0.4026 0.035 Uiso 0.75 1 calc PR A 1
C36 C 0.6152(12) 0.1777(9) 0.4429(10) 0.048(3) Uani 0.75 1 d P A 1
H42 H 0.5435 0.1652 0.4864 0.072 Uiso 0.75 1 calc PR A 1
H43 H 0.6455 0.2068 0.4832 0.072 Uiso 0.75 1 calc PR A 1
H44 H 0.6703 0.1142 0.4075 0.072 Uiso 0.75 1 calc PR A 1
C37 C 0.639(3) 0.217(3) 0.377(3) 0.032(12) Uiso 0.25 1 d P A 2
H45 H 0.6411 0.2289 0.4424 0.039 Uiso 0.25 1 calc PR A 2
H46 H 0.6636 0.1436 0.3585 0.039 Uiso 0.25 1 calc PR A 2
C38 C 0.508(5) 0.272(4) 0.377(4) 0.083(17) Uiso 0.25 1 d P A 2
H47 H 0.4529 0.2419 0.4249 0.124 Uiso 0.25 1 calc PR A 2
H48 H 0.5098 0.2609 0.3101 0.124 Uiso 0.25 1 calc PR A 2
H49 H 0.4862 0.3439 0.3952 0.124 Uiso 0.25 1 calc PR A 2
Cl1 Cl 1.0949(2) 0.05561(18) 0.26563(19) 0.0499(7) Uani 1 1 d . . .
Cl2 Cl 0.9249(2) 0.21914(18) 0.40503(18) 0.0539(7) Uani 1 1 d . . .
Cl3 Cl 0.8995(2) 0.0196(2) 0.41943(19) 0.0618(8) Uani 1 1 d . . .
C39 C 0.9489(7) 0.1069(6) 0.3397(6) 0.039(2) Uani 1 1 d . . .
H50 H 0.9067 0.1214 0.2947 0.047 Uiso 1 1 calc R . .
Cl4 Cl 0.8465(3) -0.2061(2) 0.53181(18) 0.0618(8) Uani 1 1 d . . .
Cl5 Cl 0.6312(3) -0.0895(3) 0.5313(3) 0.0943(12) Uani 1 1 d . . .
Cl6 Cl 0.7800(3) -0.2455(2) 0.37404(19) 0.0600(8) Uani 1 1 d . . .
C40 C 0.7328(9) -0.2078(8) 0.4991(7) 0.061(3) Uani 1 1 d . . .
H51 H 0.6958 -0.2576 0.5386 0.073 Uiso 1 1 calc R . .

loop_
_atom_site_aniso_label
_atom_site_aniso_U_11
_atom_site_aniso_U_22
_atom_site_aniso_U_33
_atom_site_aniso_U_23
_atom_site_aniso_U_13
_atom_site_aniso_U_12
Co1 0.0131(5) 0.0170(5) 0.0117(5) 0.0019(4) -0.0056(4) -0.0052(4)
Co2 0.0115(5) 0.0135(5) 0.0185(5) 0.0045(4) -0.0084(4) -0.0047(4)
Co3 0.0109(5) 0.0125(5) 0.0154(5) 0.0015(4) -0.0063(4) -0.0034(4)
C1 0.027(5) 0.021(4) 0.017(4) 0.002(3) -0.013(4) -0.005(3)
C2 0.018(4) 0.021(4) 0.018(4) -0.002(3) -0.003(3) -0.001(3)
C3 0.024(5) 0.028(5) 0.019(5) -0.004(4) 0.002(4) -0.001(4)
C4 0.044(6) 0.039(5) 0.013(4) -0.001(4) 0.006(4) -0.017(5)
C5 0.052(6) 0.046(6) 0.012(4) -0.003(4) -0.006(4) -0.024(5)
C6 0.047(6) 0.029(5) 0.023(5) 0.001(4) -0.018(4) -0.014(4)
O1 0.017(3) 0.026(3) 0.008(3) -0.001(2) -0.003(2) -0.009(2)
O2 0.027(3) 0.049(4) 0.015(3) 0.006(3) 0.000(3) -0.016(3)
C7 0.028(5) 0.061(6) 0.019(5) 0.005(4) 0.010(4) -0.019(5)
C8 0.019(4) 0.019(4) 0.023(4) 0.004(3) -0.012(4) -0.003(3)
N1 0.012(3) 0.017(3) 0.019(3) 0.001(3) -0.008(3) -0.001(3)
O3 0.016(3) 0.031(3) 0.015(3) 0.003(2) -0.004(2) -0.014(2)
C9 0.018(4) 0.025(4) 0.011(4) -0.002(3) 0.001(3) -0.013(3)
C10 0.018(4) 0.034(5) 0.024(4) 0.008(4) -0.008(4) -0.018(4)
O4 0.022(3) 0.017(3) 0.021(3) 0.001(2) -0.012(2) -0.009(2)
N2 0.014(3) 0.018(3) 0.016(3) -0.002(3) -0.002(3) -0.009(3)
C11 0.017(4) 0.010(4) 0.008(4) 0.000(3) -0.001(3) -0.006(3)
C12 0.014(4) 0.018(4) 0.011(4) 0.000(3) -0.005(3) -0.003(3)
C13 0.011(3) 0.015(3) 0.005(3) -0.002(2) -0.004(2) -0.004(2)
C14 0.013(3) 0.009(3) 0.003(3) 0.000(2) -0.003(2) 0.001(2)
C15 0.011(4) 0.015(4) 0.010(4) 0.001(3) -0.007(3) -0.005(3)
C16 0.005(3) 0.019(4) 0.011(4) 0.004(3) -0.003(3) 0.001(3)
C17 0.016(4) 0.004(3) 0.010(4) 0.002(3) 0.000(3) 0.002(3)
O5 0.013(3) 0.013(3) 0.017(3) 0.002(2) -0.011(2) -0.003(2)
O6 0.016(3) 0.011(3) 0.016(3) 0.004(2) -0.009(2) -0.003(2)
C18 0.013(4) 0.017(4) 0.012(4) 0.005(3) -0.007(3) -0.001(3)
N3 0.007(3) 0.019(3) 0.022(3) 0.005(3) -0.007(3) -0.007(3)
O7 0.011(3) 0.025(3) 0.025(3) 0.002(2) -0.013(2) -0.006(2)
C19 0.016(4) 0.022(4) 0.017(4) -0.006(3) 0.000(3) -0.016(3)
C20 0.017(4) 0.025(4) 0.017(4) 0.003(3) -0.001(3) -0.013(3)
O8 0.014(3) 0.020(3) 0.025(3) -0.001(2) -0.004(2) -0.008(2)
N4 0.014(3) 0.014(3) 0.015(3) 0.003(3) -0.003(3) -0.007(3)
C21 0.015(4) 0.013(4) 0.024(4) 0.003(3) -0.015(3) 0.001(3)
C22 0.017(4) 0.013(4) 0.017(4) -0.003(3) -0.008(3) -0.002(3)
C23 0.017(3) 0.008(3) 0.016(3) 0.000(3) -0.008(3) 0.004(3)
C24 0.013(4) 0.017(4) 0.021(4) 0.001(3) -0.007(3) -0.001(3)
C25 0.031(5) 0.030(5) 0.011(4) -0.001(3) -0.002(4) -0.015(4)
C26 0.034(5) 0.024(5) 0.014(4) -0.006(3) -0.004(4) -0.009(4)
C27 0.029(5) 0.020(4) 0.030(5) 0.001(3) -0.019(4) -0.009(4)
O9 0.016(3) 0.021(3) 0.018(3) -0.003(2) -0.010(2) -0.007(2)
O10 0.022(3) 0.029(3) 0.016(3) 0.002(2) -0.001(2) -0.012(2)
C28 0.036(5) 0.035(5) 0.027(5) 0.008(4) -0.005(4) -0.017(4)
O11 0.017(3) 0.017(3) 0.017(3) -0.005(2) -0.008(2) -0.004(2)
O12 0.019(3) 0.021(3) 0.030(3) 0.006(2) -0.012(2) -0.009(2)
C29 0.017(4) 0.025(5) 0.014(4) 0.008(3) -0.011(3) -0.012(3)
C30 0.016(4) 0.025(5) 0.039(5) -0.007(4) -0.009(4) -0.003(3)
O13 0.017(3) 0.016(3) 0.028(3) 0.010(2) -0.009(2) -0.007(2)
O14 0.024(3) 0.020(3) 0.026(3) 0.010(2) -0.014(2) -0.011(2)
C31 0.018(4) 0.015(4) 0.014(4) -0.005(3) -0.005(3) -0.003(3)
C32 0.019(4) 0.020(4) 0.037(5) 0.008(4) -0.011(4) -0.004(3)
O15 0.015(3) 0.014(3) 0.021(3) 0.002(2) -0.010(2) -0.001(2)
C33 0.018(4) 0.014(4) 0.024(4) -0.002(3) -0.004(4) -0.004(3)
C34 0.030(5) 0.026(5) 0.039(5) -0.004(4) -0.012(4) 0.002(4)
O16 0.037(4) 0.034(4) 0.017(3) 0.003(2) -0.008(3) -0.020(3)
C35 0.043(9) 0.033(8) 0.014(6) 0.008(5) -0.007(6) -0.020(7)
C36 0.058(9) 0.044(8) 0.054(9) 0.022(7) -0.028(7) -0.027(7)
Cl1 0.0341(14) 0.0480(15) 0.0674(17) 0.0019(13) -0.0222(13) -0.0080(11)
Cl2 0.0691(19) 0.0366(14) 0.0557(16) -0.0002(12) -0.0310(14) -0.0050(13)
Cl3 0.072(2) 0.0539(17) 0.0473(16) 0.0131(13) -0.0083(14) -0.0222(15)
C39 0.028(5) 0.043(6) 0.034(5) 0.001(4) -0.006(4) -0.001(4)
Cl4 0.069(2) 0.080(2) 0.0468(16) 0.0123(14) -0.0228(14) -0.0380(17)
Cl5 0.056(2) 0.083(2) 0.128(3) -0.049(2) -0.024(2) -0.0084(17)
Cl6 0.079(2) 0.0538(17) 0.0505(16) 0.0070(13) -0.0336(15) -0.0119(15)
C40 0.055(7) 0.070(8) 0.051(7) 0.000(6) -0.020(6) -0.008(6)

loop_
_atom_type_symbol
_atom_type_description
_atom_type_scat_dispersion_real
_atom_type_scat_dispersion_imag
_atom_type_scat_source
C C 0.0033 0.0016 'International Tables Vol C Tables 4.2.6.8 and 6.1.1.4'
H H 0.0000 0.0000 'International Tables Vol C Tables 4.2.6.8 and 6.1.1.4'
Co Co 0.3494 0.9721 'International Tables Vol C Tables 4.2.6.8 and 6.1.1.4'
N N 0.0061 0.0033 'International Tables Vol C Tables 4.2.6.8 and 6.1.1.4'
O O 0.0106 0.0060 'International Tables Vol C Tables 4.2.6.8 and 6.1.1.4'
Cl Cl 0.1484 0.1585 'International Tables Vol C Tables 4.2.6.8 and 6.1.1.4'

loop_
_geom_angle_atom_site_label_1
_geom_angle_atom_site_label_2
_geom_angle_atom_site_label_3
_geom_angle
_geom_angle_site_symmetry_1
_geom_angle_site_symmetry_3
_geom_angle_publ_flag
O1 Co1 O11 123.9(2) . . ?
O1 Co1 O5 95.20(19) . . ?
O11 Co1 O5 92.47(18) . . ?
O1 Co1 N2 113.9(2) . . ?
O11 Co1 N2 122.1(2) . . ?
O5 Co1 N2 85.3(2) . . ?
O1 Co1 N1 88.4(2) . . ?
O11 Co1 N1 90.4(2) . . ?
O5 Co1 N1 173.1(2) . . ?
N2 Co1 N1 87.9(2) . . ?
O6 Co2 O13 96.86(19) . . ?
O6 Co2 O12 168.25(19) . . ?
O13 Co2 O12 91.27(19) . . ?
O6 Co2 O5 79.97(18) . . ?
O13 Co2 O5 170.89(18) . . ?
O12 Co2 O5 93.21(18) . . ?
O6 Co2 O16 94.2(2) . . ?
O13 Co2 O16 85.4(2) . . ?
O12 Co2 O16 94.8(2) . . ?
O5 Co2 O16 86.31(19) . . ?
O6 Co2 O15 85.28(18) . . ?
O13 Co2 O15 92.63(19) . . ?
O12 Co2 O15 85.89(19) . . ?
O5 Co2 O15 95.60(18) . . ?
O16 Co2 O15 177.9(2) . . ?
O9 Co3 O14 117.3(2) . . ?
O9 Co3 O6 93.37(19) . . ?
O14 Co3 O6 96.51(19) . . ?
O9 Co3 N3 113.6(2) . . ?
O14 Co3 N3 128.8(2) . . ?
O6 Co3 N3 85.9(2) . . ?
O9 Co3 N4 88.2(2) . . ?
O14 Co3 N4 87.2(2) . . ?
O6 Co3 N4 174.7(2) . . ?
N3 Co3 N4 88.8(2) . . ?
C2 C1 C6 121.8(7) . . ?
C2 C1 C8 123.9(6) . . ?
C6 C1 C8 114.3(7) . . ?
O1 C2 C1 124.2(7) . . ?
O1 C2 C3 118.4(7) . . ?
C1 C2 C3 117.4(7) . . ?
O2 C3 C4 124.2(7) . . ?
O2 C3 C2 115.8(7) . . ?
C4 C3 C2 119.9(8) . . ?
C5 C4 C3 121.1(7) . . ?
C5 C4 H1 119.5 . . ?
C3 C4 H1 119.5 . . ?
C6 C5 C4 119.9(7) . . ?
C6 C5 H2 120.0 . . ?
C4 C5 H2 120.0 . . ?
C5 C6 C1 119.9(8) . . ?
C5 C6 H3 120.0 . . ?
C1 C6 H3 120.0 . . ?
C2 O1 Co1 131.5(5) . . ?
C3 O2 C7 117.2(6) . . ?
O2 C7 H4 109.5 . . ?
O2 C7 H5 109.5 . . ?
H4 C7 H5 109.5 . . ?
O2 C7 H6 109.5 . . ?
H4 C7 H6 109.5 . . ?
H5 C7 H6 109.5 . . ?
N1 C8 C1 124.8(7) . . ?
N1 C8 H7 117.6 . . ?
C1 C8 H7 117.6 . . ?
C8 N1 O3 109.6(5) . . ?
C8 N1 Co1 126.9(5) . . ?
O3 N1 Co1 123.4(4) . . ?
C9 O3 N1 110.9(5) . . ?
O3 C9 C10 113.3(6) . . ?
O3 C9 H8 108.9 . . ?
C10 C9 H8 108.9 . . ?
O3 C9 H9 108.9 . . ?
C10 C9 H9 108.9 . . ?
H8 C9 H9 107.7 . . ?
O4 C10 C9 115.5(6) . . ?
O4 C10 H10 108.4 . . ?
C9 C10 H10 108.4 . . ?
O4 C10 H11 108.4 . . ?
C9 C10 H11 108.4 . . ?
H10 C10 H11 107.5 . . ?
N2 O4 C10 112.6(5) . . ?
C11 N2 O4 110.0(5) . . ?
C11 N2 Co1 124.0(5) . . ?
O4 N2 Co1 120.3(4) . . ?
N2 C11 C12 126.2(6) . . ?
N2 C11 H12 116.9 . . ?
C12 C11 H12 116.9 . . ?
C13 C12 C17 119.4(6) . . ?
C13 C12 C11 123.4(6) . . ?
C17 C12 C11 117.1(6) . . ?
O5 C13 C12 123.1(6) . . ?
O5 C13 C14 117.7(6) . . ?
C12 C13 C14 119.2(6) . . ?
O6 C14 C15 124.0(6) . . ?
O6 C14 C13 116.6(6) . . ?
C15 C14 C13 119.5(6) . . ?
C14 C15 C16 120.6(6) . . ?
C14 C15 C18 123.5(6) . . ?
C16 C15 C18 115.9(6) . . ?
C17 C16 C15 119.9(6) . . ?
C17 C16 H13 120.1 . . ?
C15 C16 H13 120.1 . . ?
C16 C17 C12 121.4(6) . . ?
C16 C17 H14 119.3 . . ?
C12 C17 H14 119.3 . . ?
C13 O5 Co1 124.7(4) . . ?
C13 O5 Co2 112.2(4) . . ?
Co1 O5 Co2 116.7(2) . . ?
C14 O6 Co2 113.6(4) . . ?
C14 O6 Co3 125.0(4) . . ?
Co2 O6 Co3 117.8(2) . . ?
N3 C18 C15 125.4(6) . . ?
N3 C18 H15 117.3 . . ?
C15 C18 H15 117.3 . . ?
C18 N3 O7 109.7(5) . . ?
C18 N3 Co3 124.2(5) . . ?
O7 N3 Co3 119.5(4) . . ?
N3 O7 C19 110.3(5) . . ?
O7 C19 C20 114.8(5) . . ?
O7 C19 H16 108.6 . . ?
C20 C19 H16 108.6 . . ?
O7 C19 H17 108.6 . . ?
C20 C19 H17 108.6 . . ?
H16 C19 H17 107.6 . . ?
O8 C20 C19 113.0(6) . . ?
O8 C20 H18 109.0 . . ?
C19 C20 H18 109.0 . . ?
O8 C20 H19 109.0 . . ?
C19 C20 H19 109.0 . . ?
H18 C20 H19 107.8 . . ?
N4 O8 C20 110.8(5) . . ?
C21 N4 O8 110.5(5) . . ?
C21 N4 Co3 127.3(5) . . ?
O8 N4 Co3 122.1(4) . . ?
N4 C21 C22 124.8(7) . . ?
N4 C21 H20 117.6 . . ?
C22 C21 H20 117.6 . . ?
C23 C22 C27 120.0(7) . . ?
C23 C22 C21 123.2(6) . . ?
C27 C22 C21 116.5(6) . . ?
O9 C23 C22 124.9(6) . . ?
O9 C23 C24 117.7(6) . . ?
C22 C23 C24 117.4(6) . . ?
C25 C24 O10 125.0(6) . . ?
C25 C24 C23 121.3(7) . . ?
O10 C24 C23 113.7(6) . . ?
C24 C25 C26 120.0(7) . . ?
C24 C25 H21 120.0 . . ?
C26 C25 H21 120.0 . . ?
C27 C26 C25 120.6(7) . . ?
C27 C26 H22 119.7 . . ?
C25 C26 H22 119.7 . . ?
C26 C27 C22 120.6(7) . . ?
C26 C27 H23 119.7 . . ?
C22 C27 H23 119.7 . . ?
C23 O9 Co3 131.2(4) . . ?
C24 O10 C28 116.7(5) . . ?
O10 C28 H24 109.5 . . ?
O10 C28 H25 109.5 . . ?
H24 C28 H25 109.5 . . ?
O10 C28 H26 109.5 . . ?
H24 C28 H26 109.5 . . ?
H25 C28 H26 109.5 . . ?
C29 O11 Co1 131.2(5) . . ?
C29 O12 Co2 130.8(5) . . ?
O12 C29 O11 125.4(7) . . ?
O12 C29 C30 118.4(6) . . ?
O11 C29 C30 116.2(6) . . ?
C29 C30 H27 109.5 . . ?
C29 C30 H28 109.5 . . ?
H27 C30 H28 109.5 . . ?
C29 C30 H29 109.5 . . ?
H27 C30 H29 109.5 . . ?
H28 C30 H29 109.5 . . ?
C31 O13 Co2 134.8(5) . . ?
C31 O14 Co3 131.6(5) . . ?
O13 C31 O14 127.1(7) . . ?
O13 C31 C32 117.6(7) . . ?
O14 C31 C32 115.3(6) . . ?
C31 C32 H30 109.5 . . ?
C31 C32 H31 109.5 . . ?
H30 C32 H31 109.5 . . ?
C31 C32 H32 109.5 . . ?
H30 C32 H32 109.5 . . ?
H31 C32 H32 109.5 . . ?
C33 O15 Co2 117.3(4) . . ?
C33 O15 H33 112(6) . . ?
Co2 O15 H33 119(6) . . ?
O15 C33 C34 112.5(6) . . ?
O15 C33 H34 109.1 . . ?
C34 C33 H34 109.1 . . ?
O15 C33 H35 109.1 . . ?
C34 C33 H35 109.1 . . ?
H34 C33 H35 107.8 . . ?
C33 C34 H36 109.5 . . ?
C33 C34 H37 109.5 . . ?
H36 C34 H37 109.5 . . ?
C33 C34 H38 109.5 . . ?
H36 C34 H38 109.5 . . ?
H37 C34 H38 109.5 . . ?
C37 O16 C35 27.8(16) . . ?
C37 O16 Co2 129.5(18) . . ?
C35 O16 Co2 121.9(6) . . ?
C37 O16 H39 108(6) . . ?
C35 O16 H39 106(5) . . ?
Co2 O16 H39 122(5) . . ?
O16 C35 C36 106.8(12) . . ?
O16 C35 H40 110.4 . . ?
C36 C35 H40 110.4 . . ?
O16 C35 H41 110.4 . . ?
C36 C35 H41 110.4 . . ?
H40 C35 H41 108.6 . . ?
C35 C36 H42 109.5 . . ?
C35 C36 H43 109.5 . . ?
H42 C36 H43 109.5 . . ?
C35 C36 H44 109.5 . . ?
H42 C36 H44 109.5 . . ?
H43 C36 H44 109.5 . . ?
O16 C37 C38 102(3) . . ?
O16 C37 H45 111.4 . . ?
C38 C37 H45 111.4 . . ?
O16 C37 H46 111.4 . . ?
C38 C37 H46 111.4 . . ?
H45 C37 H46 109.3 . . ?
C37 C38 H47 109.5 . . ?
C37 C38 H48 109.5 . . ?
H47 C38 H48 109.5 . . ?
C37 C38 H49 109.5 . . ?
H47 C38 H49 109.5 . . ?
H48 C38 H49 109.5 . . ?
Cl3 C39 Cl2 111.7(5) . . ?
Cl3 C39 Cl1 109.7(5) . . ?
Cl2 C39 Cl1 110.7(5) . . ?
Cl3 C39 H50 108.2 . . ?
Cl2 C39 H50 108.2 . . ?
Cl1 C39 H50 108.2 . . ?
Cl6 C40 Cl5 111.6(6) . . ?
Cl6 C40 Cl4 111.3(6) . . ?
Cl5 C40 Cl4 109.9(6) . . ?
Cl6 C40 H51 108.0 . . ?
Cl5 C40 H51 108.0 . . ?
Cl4 C40 H51 108.0 . . ?

loop_
_geom_bond_atom_site_label_1
_geom_bond_atom_site_label_2
_geom_bond_distance
_geom_bond_site_symmetry_2
_geom_bond_publ_flag
Co1 O1 1.938(4) . ?
Co1 O11 1.997(5) . ?
Co1 O5 2.060(5) . ?
Co1 N2 2.062(6) . ?
Co1 N1 2.106(6) . ?
Co2 O6 2.039(5) . ?
Co2 O13 2.049(5) . ?
Co2 O12 2.061(5) . ?
Co2 O5 2.083(5) . ?
Co2 O16 2.125(5) . ?
Co2 O15 2.156(5) . ?
Co3 O9 1.935(5) . ?
Co3 O14 2.012(5) . ?
Co3 O6 2.049(5) . ?
Co3 N3 2.056(6) . ?
Co3 N4 2.102(6) . ?
C1 C2 1.400(10) . ?
C1 C6 1.413(10) . ?
C1 C8 1.462(10) . ?
C2 O1 1.328(8) . ?
C2 C3 1.423(10) . ?
C3 O2 1.348(9) . ?
C3 C4 1.405(11) . ?
C4 C5 1.391(11) . ?
C4 H1 0.9500 . ?
C5 C6 1.369(11) . ?
C5 H2 0.9500 . ?
C6 H3 0.9500 . ?
O2 C7 1.440(8) . ?
C7 H4 0.9800 . ?
C7 H5 0.9800 . ?
C7 H6 0.9800 . ?
C8 N1 1.280(8) . ?
C8 H7 0.9500 . ?
N1 O3 1.432(7) . ?
O3 C9 1.425(8) . ?
C9 C10 1.508(10) . ?
C9 H8 0.9900 . ?
C9 H9 0.9900 . ?
C10 O4 1.440(8) . ?
C10 H10 0.9900 . ?
C10 H11 0.9900 . ?
O4 N2 1.427(7) . ?
N2 C11 1.274(9) . ?
C11 C12 1.441(9) . ?
C11 H12 0.9500 . ?
C12 C13 1.403(9) . ?
C12 C17 1.429(9) . ?
C13 O5 1.318(8) . ?
C13 C14 1.440(9) . ?
C14 O6 1.334(7) . ?
C14 C15 1.400(9) . ?
C15 C16 1.417(9) . ?
C15 C18 1.444(9) . ?
C16 C17 1.363(9) . ?
C16 H13 0.9500 . ?
C17 H14 0.9500 . ?
C18 N3 1.282(8) . ?
C18 H15 0.9500 . ?
N3 O7 1.442(7) . ?
O7 C19 1.443(8) . ?
C19 C20 1.510(10) . ?
C19 H16 0.9900 . ?
C19 H17 0.9900 . ?
C20 O8 1.432(8) . ?
C20 H18 0.9900 . ?
C20 H19 0.9900 . ?
O8 N4 1.421(7) . ?
N4 C21 1.277(8) . ?
C21 C22 1.460(10) . ?
C21 H20 0.9500 . ?
C22 C23 1.400(10) . ?
C22 C27 1.416(9) . ?
C23 O9 1.327(8) . ?
C23 C24 1.425(10) . ?
C24 C25 1.369(9) . ?
C24 O10 1.374(8) . ?
C25 C26 1.392(10) . ?
C25 H21 0.9500 . ?
C26 C27 1.351(10) . ?
C26 H22 0.9500 . ?
C27 H23 0.9500 . ?
O10 C28 1.431(8) . ?
C28 H24 0.9800 . ?
C28 H25 0.9800 . ?
C28 H26 0.9800 . ?
O11 C29 1.264(8) . ?
O12 C29 1.242(8) . ?
C29 C30 1.515(9) . ?
C30 H27 0.9800 . ?
C30 H28 0.9800 . ?
C30 H29 0.9800 . ?
O13 C31 1.230(8) . ?
O14 C31 1.276(8) . ?
C31 C32 1.522(10) . ?
C32 H30 0.9800 . ?
C32 H31 0.9800 . ?
C32 H32 0.9800 . ?
O15 C33 1.458(8) . ?
O15 H33 0.74(8) . ?
C33 C34 1.479(10) . ?
C33 H34 0.9900 . ?
C33 H35 0.9900 . ?
C34 H36 0.9800 . ?
C34 H37 0.9800 . ?
C34 H38 0.9800 . ?
O16 C37 1.40(5) . ?
O16 C35 1.503(14) . ?
O16 H39 0.88(8) . ?
C35 C36 1.522(16) . ?
C35 H40 0.9900 . ?
C35 H41 0.9900 . ?
C36 H42 0.9800 . ?
C36 H43 0.9800 . ?
C36 H44 0.9800 . ?
C37 C38 1.69(6) . ?
C37 H45 0.9900 . ?
C37 H46 0.9900 . ?
C38 H47 0.9800 . ?
C38 H48 0.9800 . ?
C38 H49 0.9800 . ?
Cl1 C39 1.763(8) . ?
Cl2 C39 1.741(9) . ?
Cl3 C39 1.741(9) . ?
C39 H50 1.0000 . ?
Cl4 C40 1.757(11) . ?
Cl5 C40 1.755(11) . ?
Cl6 C40 1.732(10) . ?
C40 H51 1.0000 . ?

loop_
_geom_torsion_atom_site_label_1
_geom_torsion_atom_site_label_2
_geom_torsion_atom_site_label_3
_geom_torsion_atom_site_label_4
_geom_torsion
_geom_torsion_site_symmetry_1
_geom_torsion_site_symmetry_2
_geom_torsion_site_symmetry_3
_geom_torsion_site_symmetry_4
_geom_torsion_publ_flag
C6 C1 C2 O1 178.6(7) . . . . ?
C8 C1 C2 O1 -2.1(12) . . . . ?
C6 C1 C2 C3 -0.1(11) . . . . ?
C8 C1 C2 C3 179.2(7) . . . . ?
O1 C2 C3 O2 2.5(11) . . . . ?
C1 C2 C3 O2 -178.7(7) . . . . ?
O1 C2 C3 C4 -179.4(7) . . . . ?
C1 C2 C3 C4 -0.6(12) . . . . ?
O2 C3 C4 C5 179.6(8) . . . . ?
C2 C3 C4 C5 1.7(13) . . . . ?
C3 C4 C5 C6 -2.1(14) . . . . ?
C4 C5 C6 C1 1.3(13) . . . . ?
C2 C1 C6 C5 -0.2(12) . . . . ?
C8 C1 C6 C5 -179.6(7) . . . . ?
C1 C2 O1 Co1 -1.9(11) . . . . ?
C3 C2 O1 Co1 176.8(5) . . . . ?
O11 Co1 O1 C2 94.0(6) . . . . ?
O5 Co1 O1 C2 -169.5(6) . . . . ?
N2 Co1 O1 C2 -82.4(6) . . . . ?
N1 Co1 O1 C2 4.5(6) . . . . ?
C4 C3 O2 C7 2.2(12) . . . . ?
C2 C3 O2 C7 -179.7(7) . . . . ?
C2 C1 C8 N1 0.9(12) . . . . ?
C6 C1 C8 N1 -179.7(7) . . . . ?
C1 C8 N1 O3 -179.9(6) . . . . ?
C1 C8 N1 Co1 3.8(10) . . . . ?
O1 Co1 N1 C8 -5.4(6) . . . . ?
O11 Co1 N1 C8 -129.3(6) . . . . ?
O5 Co1 N1 C8 116.0(16) . . . . ?
N2 Co1 N1 C8 108.6(6) . . . . ?
O1 Co1 N1 O3 178.8(5) . . . . ?
O11 Co1 N1 O3 54.9(5) . . . . ?
O5 Co1 N1 O3 -59.8(18) . . . . ?
N2 Co1 N1 O3 -67.2(5) . . . . ?
C8 N1 O3 C9 -157.4(6) . . . . ?
Co1 N1 O3 C9 19.0(7) . . . . ?
N1 O3 C9 C10 75.9(7) . . . . ?
O3 C9 C10 O4 -53.6(8) . . . . ?
C9 C10 O4 N2 -57.7(8) . . . . ?
C10 O4 N2 C11 -131.2(6) . . . . ?
C10 O4 N2 Co1 74.2(6) . . . . ?
O1 Co1 N2 C11 -59.5(6) . . . . ?
O11 Co1 N2 C11 124.0(5) . . . . ?
O5 Co1 N2 C11 34.1(5) . . . . ?
N1 Co1 N2 C11 -146.8(5) . . . . ?
O1 Co1 N2 O4 91.3(4) . . . . ?
O11 Co1 N2 O4 -85.2(4) . . . . ?
O5 Co1 N2 O4 -175.1(4) . . . . ?
N1 Co1 N2 O4 4.0(4) . . . . ?
O4 N2 C11 C12 -175.9(6) . . . . ?
Co1 N2 C11 C12 -22.5(9) . . . . ?
N2 C11 C12 C13 -2.1(11) . . . . ?
N2 C11 C12 C17 177.8(6) . . . . ?
C17 C12 C13 O5 179.5(6) . . . . ?
C11 C12 C13 O5 -0.7(10) . . . . ?
C17 C12 C13 C14 -0.6(9) . . . . ?
C11 C12 C13 C14 179.2(6) . . . . ?
O5 C13 C14 O6 0.4(8) . . . . ?
C12 C13 C14 O6 -179.5(5) . . . . ?
O5 C13 C14 C15 -179.3(5) . . . . ?
C12 C13 C14 C15 0.8(9) . . . . ?
O6 C14 C15 C16 -179.9(5) . . . . ?
C13 C14 C15 C16 -0.3(9) . . . . ?
O6 C14 C15 C18 1.9(10) . . . . ?
C13 C14 C15 C18 -178.5(6) . . . . ?
C14 C15 C16 C17 -0.4(9) . . . . ?
C18 C15 C16 C17 177.9(6) . . . . ?
C15 C16 C17 C12 0.7(10) . . . . ?
C13 C12 C17 C16 -0.1(10) . . . . ?
C11 C12 C17 C16 180.0(6) . . . . ?
C12 C13 O5 Co1 27.9(8) . . . . ?
C14 C13 O5 Co1 -152.0(4) . . . . ?
C12 C13 O5 Co2 178.7(5) . . . . ?
C14 C13 O5 Co2 -1.2(7) . . . . ?
O1 Co1 O5 C13 76.4(5) . . . . ?
O11 Co1 O5 C13 -159.2(5) . . . . ?
N2 Co1 O5 C13 -37.2(5) . . . . ?
N1 Co1 O5 C13 -44.6(19) . . . . ?
O1 Co1 O5 Co2 -73.2(2) . . . . ?
O11 Co1 O5 Co2 51.2(2) . . . . ?
N2 Co1 O5 Co2 173.2(2) . . . . ?
N1 Co1 O5 Co2 165.8(15) . . . . ?
O6 Co2 O5 C13 1.2(4) . . . . ?
O13 Co2 O5 C13 -69.1(13) . . . . ?
O12 Co2 O5 C13 171.6(4) . . . . ?
O16 Co2 O5 C13 -93.8(4) . . . . ?
O15 Co2 O5 C13 85.4(4) . . . . ?
O6 Co2 O5 Co1 154.5(3) . . . . ?
O13 Co2 O5 Co1 84.2(13) . . . . ?
O12 Co2 O5 Co1 -35.1(2) . . . . ?
O16 Co2 O5 Co1 59.5(3) . . . . ?
O15 Co2 O5 Co1 -121.3(2) . . . . ?
C15 C14 O6 Co2 -179.7(5) . . . . ?
C13 C14 O6 Co2 0.7(6) . . . . ?
C15 C14 O6 Co3 22.2(8) . . . . ?
C13 C14 O6 Co3 -157.5(4) . . . . ?
O13 Co2 O6 C14 170.4(4) . . . . ?
O12 Co2 O6 C14 -56.1(10) . . . . ?
O5 Co2 O6 C14 -1.0(4) . . . . ?
O16 Co2 O6 C14 84.5(4) . . . . ?
O15 Co2 O6 C14 -97.5(4) . . . . ?
O13 Co2 O6 Co3 -29.8(3) . . . . ?
O12 Co2 O6 Co3 103.7(9) . . . . ?
O5 Co2 O6 Co3 158.8(3) . . . . ?
O16 Co2 O6 Co3 -115.7(2) . . . . ?
O15 Co2 O6 Co3 62.3(2) . . . . ?
O9 Co3 O6 C14 80.1(5) . . . . ?
O14 Co3 O6 C14 -161.9(5) . . . . ?
N3 Co3 O6 C14 -33.3(5) . . . . ?
N4 Co3 O6 C14 -27(2) . . . . ?
O9 Co3 O6 Co2 -77.2(3) . . . . ?
O14 Co3 O6 Co2 40.8(3) . . . . ?
N3 Co3 O6 Co2 169.4(3) . . . . ?
N4 Co3 O6 Co2 175(2) . . . . ?
C14 C15 C18 N3 0.3(10) . . . . ?
C16 C15 C18 N3 -177.9(6) . . . . ?
C15 C18 N3 O7 -177.1(6) . . . . ?
C15 C18 N3 Co3 -26.0(9) . . . . ?
O9 Co3 N3 C18 -56.9(6) . . . . ?
O14 Co3 N3 C18 130.1(5) . . . . ?
O6 Co3 N3 C18 35.0(5) . . . . ?
N4 Co3 N3 C18 -144.4(6) . . . . ?
O9 Co3 N3 O7 91.6(4) . . . . ?
O14 Co3 N3 O7 -81.4(5) . . . . ?
O6 Co3 N3 O7 -176.5(4) . . . . ?
N4 Co3 N3 O7 4.1(4) . . . . ?
C18 N3 O7 C19 -131.9(6) . . . . ?
Co3 N3 O7 C19 75.4(5) . . . . ?
N3 O7 C19 C20 -59.6(7) . . . . ?
O7 C19 C20 O8 -53.0(8) . . . . ?
C19 C20 O8 N4 78.1(7) . . . . ?
C20 O8 N4 C21 -167.0(6) . . . . ?
C20 O8 N4 Co3 17.0(7) . . . . ?
O9 Co3 N4 C21 4.5(6) . . . . ?
O14 Co3 N4 C21 -112.9(6) . . . . ?
O6 Co3 N4 C21 112(2) . . . . ?
N3 Co3 N4 C21 118.1(6) . . . . ?
O9 Co3 N4 O8 179.9(5) . . . . ?
O14 Co3 N4 O8 62.5(5) . . . . ?
O6 Co3 N4 O8 -72(2) . . . . ?
N3 Co3 N4 O8 -66.5(5) . . . . ?
O8 N4 C21 C22 178.4(6) . . . . ?
Co3 N4 C21 C22 -5.8(10) . . . . ?
N4 C21 C22 C23 0.4(11) . . . . ?
N4 C21 C22 C27 -174.1(6) . . . . ?
C27 C22 C23 O9 -179.5(6) . . . . ?
C21 C22 C23 O9 6.2(11) . . . . ?
C27 C22 C23 C24 2.5(10) . . . . ?
C21 C22 C23 C24 -171.8(6) . . . . ?
O9 C23 C24 C25 -179.6(6) . . . . ?
C22 C23 C24 C25 -1.5(10) . . . . ?
O9 C23 C24 O10 0.0(9) . . . . ?
C22 C23 C24 O10 178.2(6) . . . . ?
O10 C24 C25 C26 -180.0(7) . . . . ?
C23 C24 C25 C26 -0.4(11) . . . . ?
C24 C25 C26 C27 1.3(12) . . . . ?
C25 C26 C27 C22 -0.2(12) . . . . ?
C23 C22 C27 C26 -1.7(11) . . . . ?
C21 C22 C27 C26 173.0(7) . . . . ?
C22 C23 O9 Co3 -6.7(10) . . . . ?
C24 C23 O9 Co3 171.3(5) . . . . ?
O14 Co3 O9 C23 87.6(6) . . . . ?
O6 Co3 O9 C23 -173.3(5) . . . . ?
N3 Co3 O9 C23 -86.3(6) . . . . ?
N4 Co3 O9 C23 1.6(6) . . . . ?
C25 C24 O10 C28 -5.6(10) . . . . ?
C23 C24 O10 C28 174.8(6) . . . . ?
O1 Co1 O11 C29 64.2(6) . . . . ?
O5 Co1 O11 C29 -33.8(6) . . . . ?
N2 Co1 O11 C29 -119.7(6) . . . . ?
N1 Co1 O11 C29 152.5(6) . . . . ?
O6 Co2 O12 C29 37.6(12) . . . . ?
O13 Co2 O12 C29 171.5(6) . . . . ?
O5 Co2 O12 C29 -16.5(6) . . . . ?
O16 Co2 O12 C29 -103.0(6) . . . . ?
O15 Co2 O12 C29 78.9(6) . . . . ?
Co2 O12 C29 O11 46.0(10) . . . . ?
Co2 O12 C29 C30 -133.2(6) . . . . ?
Co1 O11 C29 O12 -12.8(11) . . . . ?
Co1 O11 C29 C30 166.4(5) . . . . ?
O6 Co2 O13 C31 -3.4(7) . . . . ?
O12 Co2 O13 C31 -174.9(7) . . . . ?
O5 Co2 O13 C31 65.7(15) . . . . ?
O16 Co2 O13 C31 90.4(7) . . . . ?
O15 Co2 O13 C31 -88.9(7) . . . . ?
O9 Co3 O14 C31 65.4(6) . . . . ?
O6 Co3 O14 C31 -31.8(6) . . . . ?
N3 Co3 O14 C31 -121.8(6) . . . . ?
N4 Co3 O14 C31 152.0(6) . . . . ?
Co2 O13 C31 O14 19.7(11) . . . . ?
Co2 O13 C31 C32 -159.1(5) . . . . ?
Co3 O14 C31 O13 3.2(11) . . . . ?
Co3 O14 C31 C32 -178.0(4) . . . . ?
O6 Co2 O15 C33 -132.0(5) . . . . ?
O13 Co2 O15 C33 -35.3(5) . . . . ?
O12 Co2 O15 C33 55.8(5) . . . . ?
O5 Co2 O15 C33 148.6(4) . . . . ?
O16 Co2 O15 C33 -55(6) . . . . ?
Co2 O15 C33 C34 -142.0(5) . . . . ?
O6 Co2 O16 C37 76(2) . . . . ?
O13 Co2 O16 C37 -20(2) . . . . ?
O12 Co2 O16 C37 -111(2) . . . . ?
O5 Co2 O16 C37 156(2) . . . . ?
O15 Co2 O16 C37 -1(7) . . . . ?
O6 Co2 O16 C35 43.1(8) . . . . ?
O13 Co2 O16 C35 -53.4(8) . . . . ?
O12 Co2 O16 C35 -144.3(7) . . . . ?
O5 Co2 O16 C35 122.8(8) . . . . ?
O15 Co2 O16 C35 -34(6) . . . . ?
C37 O16 C35 C36 9(4) . . . . ?
Co2 O16 C35 C36 124.4(8) . . . . ?
C35 O16 C37 C38 4(3) . . . . ?
Co2 O16 C37 C38 -80(3) . . . . ?
